data_8103418
loop_
_publ_author_name
'Kudla, C.'
'Prots', Yu.M.'
'Kreiner, G.'
'Leineweber, A.'

_publ_section_title
;
 On the crystal structure of gamma - Ag Mg4
;
_journal_name_full 'Zeitschrift fuer Kristallographie (149,1979-)'
_journal_page_first 102
_journal_page_last 114
_journal_volume 220
_journal_year 2005
_chemical_formula_sum 'Ag9.01 Mg36.81'
_space_group_IT_number 176
_symmetry_space_group_name_Hall '-P 6c'
_symmetry_space_group_name_H-M 'P 63/m'
_cell_angle_alpha 90
_cell_angle_beta 90
_cell_angle_gamma 120
_cell_formula_units_Z 2
_cell_length_a 12.4852
_cell_length_b 12.4852
_cell_length_c 14.4117
_cell_volume 1945.525
_citation_journal_id_ASTM ZEKRDZ
_cod_data_source_file silver3-x_307.cif
_cod_data_source_block Ag9.01Mg36.81
_cod_database_code 8103418

loop_
_symmetry_equiv_pos_as_xyz
x,y,z
x-y,x,z+1/2
-y,x-y,z
-x,-y,z+1/2
-x+y,-x,z
y,-x+y,z+1/2
-x,-y,-z
-x+y,-x,-z-1/2
y,-x+y,-z
x,y,-z-1/2
x-y,x,-z
-y,x-y,-z-1/2

loop_
_atom_site_label
_atom_site_type_symbol
_atom_site_fract_x
_atom_site_fract_y
_atom_site_fract_z
_atom_site_occupancy
_atom_site_U_iso_or_equiv
Mg3 Mg 0.27821 0.1084 0.1452 1 0.0
Mg4 Mg 0.37908 0.44194 0.13539 1 0.0
Ag5 Ag 0 0 0.19209 0.326 0.0
Mg2 Mg 0.1304 0.1776 0.04977 0.492 0.0
Mg5 Mg 0.53071 0.16998 0.06792 1 0.0
Ag1 Ag 0.18673 0.24416 0.04463 0.508 0.0
Ag4 Ag 0.3333 0.6667 0.0839 1 0.0
Ag3 Ag 0.43497 0.0517 0.25 1 0.0
Ag2 Ag 0.1916 0.2513 0.25 0.103 0.0
Mg10 Mg 0 0 0.25 0.205 0.0
Mg8 Mg 0.50696 0.30863 0.25 1 0.0
Mg1 Mg 0.10876 0.41142 0.05324 1 0.0
Mg9 Mg 0 0 0.1206 0.481 0.0
Mg7 Mg 0.20707 0.51698 0.25 1 0.0
Mg6 Mg 0.1469 0.2494 0.25 0.897 0.0
